data_7129559
loop_
_publ_author_name
'Zhang, Huaxing'
'Guo, Qiang'
'Cheng, Hu'
'Ran, Chunhao'
'Wu, Di'
'Lan, Jingbo'

_publ_section_title
;
 An umpolung strategy for rapid access to thermally activated delayed
 fluorescence (TADF) materials based on phenazine
;
_journal_name_full 'Chemical Communications'
_journal_paper_doi 10.1039/D1CC06705B
_journal_year 2022
_chemical_formula_moiety 'C12 H7 N3 O2'
_chemical_formula_sum 'C12 H7 N3 O2'
_chemical_formula_weight 225.21
_space_group_crystal_system monoclinic
_space_group_IT_number 14
_space_group_name_Hall '-P 2ybc'
_space_group_name_H-M_alt 'P 1 21/c 1'
_atom_sites_solution_hydrogens geom
_atom_sites_solution_primary direct
_audit_creation_date 2020-09-09
_audit_creation_method
;
Olex2 1.2
(compiled 2016.02.19 svn.r3266 for OlexSys, GUI svn.r5155)
;
_audit_update_record
;
2020-10-30 deposited with the CCDC.	2021-12-24 downloaded from the CCDC.
;
_cell_angle_alpha 90
_cell_angle_beta 114.235(7)
_cell_angle_gamma 90
_cell_formula_units_Z 4
_cell_length_a 6.8370(4)
_cell_length_b 22.4145(11)
_cell_length_c 7.1605(4)
_cell_measurement_reflns_used 1588
_cell_measurement_temperature 296.4(8)
_cell_measurement_theta_max 70.4490
_cell_measurement_theta_min 5.7320
_cell_volume 1000.62(11)
_computing_cell_refinement 'CrysAlisPro 1.171.39.46e (Rigaku OD, 2018)'
_computing_data_collection 'CrysAlisPro 1.171.39.46e (Rigaku OD, 2018)'
_computing_data_reduction 'CrysAlisPro 1.171.39.46e (Rigaku OD, 2018)'
_computing_molecular_graphics 'Olex2 (Dolomanov et al., 2009)'
_computing_publication_material 'Olex2 (Dolomanov et al., 2009)'
_computing_structure_refinement 'ShelXL (Sheldrick, 2015)'
_computing_structure_solution 'ShelXT (Sheldrick, 2015)'
_diffrn_ambient_environment air
_diffrn_ambient_temperature 296.4(8)
_diffrn_detector 'CCD plate'
_diffrn_detector_area_resol_mean 15.9595
_diffrn_detector_type EosS2
_diffrn_measured_fraction_theta_full 0.999
_diffrn_measured_fraction_theta_max 0.985
_diffrn_measurement_details
;
List of Runs (angles in degrees, time in seconds):

  # Type    Start    End  Width  t~exp~   \w     \q     \k     \f   Frames
#--------------------------------------------------------------------------
  1  \w    -53.00  33.00   1.00    4.49    --  -34.98  57.00  30.00   86
  2  \w    -34.00  64.00   1.00    4.49    --   34.98 -77.00-150.00   98
  3  \w     16.00 103.00   1.00    4.49    --   34.98  57.00  60.00   87
  4  \w    -34.00  64.00   1.00    4.49    --   34.98 -77.00 -60.00   98
  5  \w      1.00  75.00   1.00    4.49    --   34.98 -99.00  90.00   74
  6  \w    100.00 178.00   1.00   17.97    --  106.90 111.00-120.00   78
  7  \w     78.00 176.00   1.00   17.97    --  106.90  77.00-120.00   98
  8  \w    100.00 178.00   1.00   17.97    --  106.90 111.00 -30.00   78
  9  \w     61.00 178.00   1.00   17.97    --  106.90  15.00 -60.00  117
 10  \w    100.00 178.00   1.00   17.97    --  106.90 111.00 120.00   78
 11  \w     36.00 113.00   1.00   17.97    --  106.90-111.00-180.00   77
 12  \w     37.00 110.00   1.00   17.97    --  106.90 -94.00  30.00   73
 13  \w    100.00 178.00   1.00   17.97    --  106.90 111.00   0.00   78
 14  \w   -103.00 -16.00   1.00    4.49    --  -34.98 -57.00-120.00   87
 15  \w     16.00 103.00   1.00    4.49    --   34.98  57.00 150.00   87
;
_diffrn_measurement_device 'four-circle diffractometer'
_diffrn_measurement_device_type 'New Gemini, Dual, Cu at home/near, EosS2'
_diffrn_measurement_method '\w scans'
_diffrn_orient_matrix_type 'CrysAlisPro convention (1999,Acta A55,543-557)'
_diffrn_orient_matrix_UB_11 -0.0233045000
_diffrn_orient_matrix_UB_12 -0.0668973000
_diffrn_orient_matrix_UB_13 -0.0541163000
_diffrn_orient_matrix_UB_21 0.1568401000
_diffrn_orient_matrix_UB_22 0.0070730000
_diffrn_orient_matrix_UB_23 -0.1034164000
_diffrn_orient_matrix_UB_31 0.1895876000
_diffrn_orient_matrix_UB_32 -0.0140289000
_diffrn_orient_matrix_UB_33 0.2049786000
_diffrn_radiation_monochromator graphite
_diffrn_radiation_probe x-ray
_diffrn_radiation_type CuK\a
_diffrn_radiation_wavelength 1.54184
_diffrn_reflns_av_R_equivalents 0.0327
_diffrn_reflns_av_unetI/netI 0.0253
_diffrn_reflns_Laue_measured_fraction_full 0.999
_diffrn_reflns_Laue_measured_fraction_max 0.985
_diffrn_reflns_limit_h_max 8
_diffrn_reflns_limit_h_min -6
_diffrn_reflns_limit_k_max 27
_diffrn_reflns_limit_k_min -27
_diffrn_reflns_limit_l_max 8
_diffrn_reflns_limit_l_min -8
_diffrn_reflns_number 5414
_diffrn_reflns_point_group_measured_fraction_full 0.999
_diffrn_reflns_point_group_measured_fraction_max 0.985
_diffrn_reflns_theta_full 67.684
_diffrn_reflns_theta_max 71.269
_diffrn_reflns_theta_min 3.944
_diffrn_source 'fine-focus sealed X-ray tube'
_diffrn_source_type 'Enhance (Cu) X-ray Source'
_exptl_absorpt_coefficient_mu 0.884
_exptl_absorpt_correction_T_max 1.00000
_exptl_absorpt_correction_T_min 0.73475
_exptl_absorpt_correction_type multi-scan
_exptl_absorpt_process_details
;
CrysAlisPro 1.171.39.46e (Rigaku Oxford Diffraction, 2018)
Empirical absorption correction using spherical harmonics,
 implemented in SCALE3 ABSPACK scaling algorithm.
;
_exptl_crystal_colour 'clear yellowish yellow'
_exptl_crystal_colour_lustre clear
_exptl_crystal_colour_modifier yellowish
_exptl_crystal_colour_primary yellow
_exptl_crystal_density_diffrn 1.495
_exptl_crystal_description plate
_exptl_crystal_F_000 464
_exptl_crystal_size_max 0.5
_exptl_crystal_size_mid 0.3
_exptl_crystal_size_min 0.02
_refine_diff_density_max 0.320
_refine_diff_density_min -0.305
_refine_diff_density_rms 0.068
_refine_ls_extinction_method none
_refine_ls_goodness_of_fit_ref 1.100
_refine_ls_hydrogen_treatment constr
_refine_ls_matrix_type full
_refine_ls_number_parameters 154
_refine_ls_number_reflns 1917
_refine_ls_number_restraints 0
_refine_ls_restrained_S_all 1.100
_refine_ls_R_factor_all 0.0785
_refine_ls_R_factor_gt 0.0702
_refine_ls_shift/su_max 0.000
_refine_ls_shift/su_mean 0.000
_refine_ls_structure_factor_coef Fsqd
_refine_ls_weighting_details 'w=1/[\s^2^(Fo^2^)+(0.1413P)^2^+0.1300P] where P=(Fo^2^+2Fc^2^)/3'
_refine_ls_weighting_scheme calc
_refine_ls_wR_factor_gt 0.2204
_refine_ls_wR_factor_ref 0.2332
_reflns_Friedel_coverage 0.000
_reflns_number_gt 1510
_reflns_number_total 1917
_reflns_threshold_expression 'I > 2\s(I)'
_cod_data_source_file d1cc06705b2.cif
_cod_data_source_block zhx-no2
_cod_original_cell_volume 1000.63(10)
_cod_database_code 7129559
_shelx_space_group_comment
;
The symmetry employed for this shelxl refinement is uniquely defined
by the following loop, which should always be used as a source of
symmetry information in preference to the above space-group names.
They are only intended as comments.
;
_reflns_odcompleteness_completeness 99.84
_reflns_odcompleteness_iscentric 1
_reflns_odcompleteness_theta 66.97
_olex2_refinement_description
;
1. Fixed Uiso
 At 1.2 times of:
  All C(H) groups
2.a Aromatic/amide H refined with riding coordinates:
 C00B(H00B), C00C(H00C), C00D(H00D), C00E(H00E), C00F(H00F), C00G(H00G),
 C00H(H00H)
;
_shelx_shelxl_version_number 2014/7
_olex2_date_sample_data_collection 2020-09-08
_olex2_submission_special_instructions 'No special instructions were received'
_oxdiff_exptl_absorpt_empirical_details
;
Empirical correction (ABSPACK) includes:
- Absorption correction using spherical harmonics
- Frame scaling
- Detector area scaling
;
_oxdiff_exptl_absorpt_empirical_full_max 1.623
_oxdiff_exptl_absorpt_empirical_full_min 0.520

loop_
_space_group_symop_operation_xyz
'x, y, z'
'-x, y+1/2, -z+1/2'
'-x, -y, -z'
'x, -y-1/2, z-1/2'

loop_
_atom_site_label
_atom_site_type_symbol
_atom_site_fract_x
_atom_site_fract_y
_atom_site_fract_z
_atom_site_U_iso_or_equiv
_atom_site_adp_type
_atom_site_occupancy
_atom_site_site_symmetry_order
_atom_site_calc_flag
_atom_site_refinement_flags_posn
_atom_site_refinement_flags_adp
_atom_site_refinement_flags_occupancy
_atom_site_disorder_assembly
_atom_site_disorder_group
N001 N 0.9247(2) 0.47964(8) 0.7127(2) 0.0396(5) Uani 1 1 d . . . . .
N002 N 0.5743(2) 0.52263(8) 0.7907(2) 0.0408(5) Uani 1 1 d . . . . .
O003 O 0.4510(4) 0.25353(9) 0.5568(4) 0.0865(7) Uani 1 1 d . . . . .
C004 C 0.5869(3) 0.46547(9) 0.7429(3) 0.0386(5) Uani 1 1 d . . . . .
C005 C 0.9124(3) 0.53681(9) 0.7609(3) 0.0377(5) Uani 1 1 d . . . . .
C006 C 0.7357(3) 0.55853(9) 0.8008(3) 0.0387(5) Uani 1 1 d . . . . .
C007 C 0.7626(3) 0.44414(9) 0.7019(3) 0.0380(5) Uani 1 1 d . . . . .
O008 O 0.7482(4) 0.26895(9) 0.5288(4) 0.0909(8) Uani 1 1 d . . . . .
N009 N 0.6010(4) 0.28545(9) 0.5702(3) 0.0617(6) Uani 1 1 d . . . . .
C00A C 0.6009(3) 0.34757(9) 0.6364(3) 0.0464(6) Uani 1 1 d . . . . .
C00B C 0.7651(3) 0.38330(10) 0.6466(3) 0.0435(5) Uani 1 1 d . . . . .
H00B H 0.8767 0.3684 0.6181 0.052 Uiso 1 1 calc R . . . .
C00C C 0.7320(3) 0.61970(10) 0.8514(3) 0.0462(6) Uani 1 1 d . . . . .
H00C H 0.6192 0.6344 0.8785 0.055 Uiso 1 1 calc R . . . .
C00D C 0.4291(3) 0.36720(10) 0.6798(3) 0.0498(6) Uani 1 1 d . . . . .
H00D H 0.3220 0.3407 0.6739 0.060 Uiso 1 1 calc R . . . .
C00E C 1.0782(3) 0.57705(10) 0.7726(3) 0.0451(5) Uani 1 1 d . . . . .
H00E H 1.1943 0.5635 0.7484 0.054 Uiso 1 1 calc R . . . .
C00F C 0.4207(3) 0.42496(10) 0.7303(3) 0.0462(6) Uani 1 1 d . . . . .
H00F H 0.3061 0.4384 0.7571 0.055 Uiso 1 1 calc R . . . .
C00G C 1.0665(3) 0.63510(10) 0.8190(4) 0.0508(6) Uani 1 1 d . . . . .
H00G H 1.1739 0.6613 0.8242 0.061 Uiso 1 1 calc R . . . .
C00H C 0.8922(4) 0.65667(10) 0.8602(3) 0.0515(6) Uani 1 1 d . . . . .
H00H H 0.8884 0.6966 0.8935 0.062 Uiso 1 1 calc R . . . .

loop_
_atom_site_aniso_label
_atom_site_aniso_U_11
_atom_site_aniso_U_22
_atom_site_aniso_U_33
_atom_site_aniso_U_23
_atom_site_aniso_U_13
_atom_site_aniso_U_12
N001 0.0351(8) 0.0454(10) 0.0413(9) 0.0022(7) 0.0186(7) 0.0039(6)
N002 0.0360(9) 0.0473(10) 0.0418(9) 0.0031(7) 0.0187(7) 0.0053(7)
O003 0.1067(16) 0.0499(11) 0.1149(18) -0.0120(10) 0.0578(14) -0.0247(10)
C004 0.0349(10) 0.0464(11) 0.0355(9) 0.0052(7) 0.0154(7) 0.0038(8)
C005 0.0345(10) 0.0444(10) 0.0346(9) 0.0034(7) 0.0145(7) 0.0029(7)
C006 0.0360(10) 0.0448(11) 0.0353(9) 0.0034(7) 0.0148(8) 0.0051(8)
C007 0.0358(10) 0.0439(11) 0.0347(9) 0.0040(7) 0.0148(7) 0.0044(8)
O008 0.1026(16) 0.0519(11) 0.140(2) -0.0112(11) 0.0712(16) 0.0088(10)
N009 0.0748(13) 0.0459(10) 0.0659(12) 0.0031(9) 0.0304(10) 0.0015(10)
C00A 0.0544(12) 0.0396(11) 0.0418(10) 0.0031(8) 0.0165(9) 0.0004(9)
C00B 0.0436(10) 0.0452(11) 0.0438(10) 0.0040(8) 0.0199(8) 0.0086(8)
C00C 0.0449(11) 0.0481(12) 0.0467(11) 0.0000(9) 0.0198(9) 0.0087(9)
C00D 0.0469(11) 0.0521(12) 0.0505(11) 0.0050(9) 0.0202(9) -0.0058(9)
C00E 0.0380(10) 0.0520(12) 0.0475(11) 0.0004(8) 0.0198(8) -0.0003(8)
C00F 0.0392(10) 0.0549(12) 0.0478(11) 0.0037(9) 0.0212(8) 0.0003(9)
C00G 0.0466(11) 0.0499(12) 0.0554(12) 0.0006(9) 0.0204(9) -0.0075(9)
C00H 0.0566(12) 0.0426(11) 0.0517(12) -0.0039(9) 0.0186(10) 0.0014(9)

loop_
_atom_type_symbol
_atom_type_description
_atom_type_scat_dispersion_real
_atom_type_scat_dispersion_imag
_atom_type_scat_source
C C 0.0181 0.0091 'International Tables Vol C Tables 4.2.6.8 and 6.1.1.4'
H H 0.0000 0.0000 'International Tables Vol C Tables 4.2.6.8 and 6.1.1.4'
N N 0.0311 0.0180 'International Tables Vol C Tables 4.2.6.8 and 6.1.1.4'
O O 0.0492 0.0322 'International Tables Vol C Tables 4.2.6.8 and 6.1.1.4'

loop_
_geom_angle_atom_site_label_1
_geom_angle_atom_site_label_2
_geom_angle_atom_site_label_3
_geom_angle
_geom_angle_site_symmetry_1
_geom_angle_site_symmetry_3
_geom_angle_publ_flag
C005 N001 C007 116.45(17) . . ?
C004 N002 C006 116.74(17) . . ?
N002 C004 C007 121.32(19) . . ?
N002 C004 C00F 119.47(18) . . ?
C00F C004 C007 119.2(2) . . ?
N001 C005 C006 121.52(19) . . ?
N001 C005 C00E 119.28(18) . . ?
C00E C005 C006 119.20(19) . . ?
N002 C006 C005 121.71(19) . . ?
N002 C006 C00C 119.46(18) . . ?
C00C C006 C005 118.83(19) . . ?
N001 C007 C004 122.26(19) . . ?
N001 C007 C00B 118.78(18) . . ?
C00B C007 C004 118.96(19) . . ?
O003 N009 C00A 117.9(2) . . ?
O008 N009 O003 123.7(2) . . ?
O008 N009 C00A 118.4(2) . . ?
C00B C00A N009 117.8(2) . . ?
C00B C00A C00D 123.5(2) . . ?
C00D C00A N009 118.6(2) . . ?
C007 C00B H00B 120.7 . . ?
C00A C00B C007 118.52(19) . . ?
C00A C00B H00B 120.7 . . ?
C006 C00C H00C 119.9 . . ?
C00H C00C C006 120.26(19) . . ?
C00H C00C H00C 119.9 . . ?
C00A C00D H00D 120.3 . . ?
C00F C00D C00A 119.4(2) . . ?
C00F C00D H00D 120.3 . . ?
C005 C00E H00E 120.1 . . ?
C00G C00E C005 119.81(19) . . ?
C00G C00E H00E 120.1 . . ?
C004 C00F H00F 119.8 . . ?
C00D C00F C004 120.4(2) . . ?
C00D C00F H00F 119.8 . . ?
C00E C00G H00G 119.5 . . ?
C00E C00G C00H 121.1(2) . . ?
C00H C00G H00G 119.5 . . ?
C00C C00H C00G 120.8(2) . . ?
C00C C00H H00H 119.6 . . ?
C00G C00H H00H 119.6 . . ?

loop_
_geom_bond_atom_site_label_1
_geom_bond_atom_site_label_2
_geom_bond_distance
_geom_bond_site_symmetry_2
_geom_bond_publ_flag
N001 C005 1.338(3) . ?
N001 C007 1.340(3) . ?
N002 C004 1.338(3) . ?
N002 C006 1.343(3) . ?
O003 N009 1.221(3) . ?
C004 C007 1.431(3) . ?
C004 C00F 1.428(3) . ?
C005 C006 1.436(3) . ?
C005 C00E 1.424(3) . ?
C006 C00C 1.421(3) . ?
C007 C00B 1.422(3) . ?
O008 N009 1.217(3) . ?
N009 C00A 1.471(3) . ?
C00A C00B 1.356(3) . ?
C00A C00D 1.403(3) . ?
C00B H00B 0.9300 . ?
C00C H00C 0.9300 . ?
C00C C00H 1.354(3) . ?
C00D H00D 0.9300 . ?
C00D C00F 1.352(3) . ?
C00E H00E 0.9300 . ?
C00E C00G 1.353(3) . ?
C00F H00F 0.9300 . ?
C00G H00G 0.9300 . ?
C00G C00H 1.424(3) . ?
C00H H00H 0.9300 . ?
